data_7229778
loop_
_publ_author_name
'Borovina, Mladen'
'Kodrin, Ivan'
'\/Dakovi\'c, Marijana'

_publ_section_title
;
 Testing the limits of halogen bonding in coordination chemistry
;
_journal_issue 5
_journal_name_full CrystEngComm
_journal_page_first 539
_journal_paper_doi 10.1039/C7CE01989K
_journal_volume 20
_journal_year 2018
_chemical_formula_moiety 'C20 H22 Br2 Co N2 O4'
_chemical_formula_sum 'C20 H22 Br2 Co N2 O4'
_chemical_formula_weight 573.14
_space_group_crystal_system triclinic
_space_group_IT_number 2
_space_group_name_Hall '-P 1'
_space_group_name_H-M_alt 'P -1'
_symmetry_space_group_name_Hall '-P 1'
_symmetry_space_group_name_H-M 'P -1'
_atom_sites_solution_hydrogens geom
_atom_sites_solution_primary dual
_audit_creation_date 2017-10-27
_audit_creation_method
;
Olex2 1.2
(compiled 2017.08.10 svn.r3458 for OlexSys, GUI svn.r5381)
;
_audit_update_record
;
2017-10-27 deposited with the CCDC.
2017-12-04 downloaded from the CCDC.
;
_cell_angle_alpha 100.254(5)
_cell_angle_beta 101.706(5)
_cell_angle_gamma 99.895(7)
_cell_formula_units_Z 1
_cell_length_a 6.4978(5)
_cell_length_b 8.8500(7)
_cell_length_c 10.3960(5)
_cell_measurement_reflns_used 1382
_cell_measurement_temperature 296.15
_cell_measurement_theta_max 29.1900
_cell_measurement_theta_min 4.7750
_cell_volume 562.47(7)
_computing_cell_refinement
;
CrysAlisPro, Agilent Technologies,
Version 1.171.37.35 (release 13-08-2014 CrysAlis171 .NET)
(compiled Aug 13 2014,18:06:01)
;
_computing_data_collection
;
CrysAlisPro, Agilent Technologies,
Version 1.171.37.35 (release 13-08-2014 CrysAlis171 .NET)
(compiled Aug 13 2014,18:06:01)
;
_computing_data_reduction
;
CrysAlisPro, Agilent Technologies,
Version 1.171.37.35 (release 13-08-2014 CrysAlis171 .NET)
(compiled Aug 13 2014,18:06:01)
;
_computing_publication_material 'Olex2 (Dolomanov et al., 2009)'
_computing_structure_refinement 'ShelXL (Sheldrick, 2015)'
_computing_structure_solution 'ShelXT (Sheldrick, 2015)'
_diffrn_ambient_temperature 296.15
_diffrn_detector_area_resol_mean 16.3426
_diffrn_measured_fraction_theta_full 0.995
_diffrn_measured_fraction_theta_max 0.995
_diffrn_measurement_device_type 'Xcalibur, Sapphire3'
_diffrn_measurement_method '\w scans'
_diffrn_radiation_type MoK\a
_diffrn_radiation_wavelength 0.71073
_diffrn_reflns_av_R_equivalents 0.0174
_diffrn_reflns_av_unetI/netI 0.0269
_diffrn_reflns_Laue_measured_fraction_full 0.995
_diffrn_reflns_Laue_measured_fraction_max 0.995
_diffrn_reflns_limit_h_max 6
_diffrn_reflns_limit_h_min -8
_diffrn_reflns_limit_k_max 10
_diffrn_reflns_limit_k_min -10
_diffrn_reflns_limit_l_max 12
_diffrn_reflns_limit_l_min -11
_diffrn_reflns_number 4189
_diffrn_reflns_point_group_measured_fraction_full 0.995
_diffrn_reflns_point_group_measured_fraction_max 0.995
_diffrn_reflns_theta_full 25.242
_diffrn_reflns_theta_max 25.995
_diffrn_reflns_theta_min 4.268
_diffrn_source 'Enhance (Mo) X-ray Source'
_exptl_absorpt_coefficient_mu 4.342
_exptl_absorpt_correction_T_max 1.00000
_exptl_absorpt_correction_T_min 0.66433
_exptl_absorpt_correction_type multi-scan
_exptl_absorpt_process_details
;
CrysAlisPro, Agilent Technologies,
Version 1.171.37.35 (release 13-08-2014 CrysAlis171 .NET)
(compiled Aug 13 2014,18:06:01)
Empirical absorption correction using spherical harmonics,
 implemented in SCALE3 ABSPACK scaling algorithm.
;
_exptl_crystal_colour 'dark orange'
_exptl_crystal_colour_modifier dark
_exptl_crystal_colour_primary orange
_exptl_crystal_density_diffrn 1.692
_exptl_crystal_description block
_exptl_crystal_F_000 285
_exptl_crystal_size_max 0.27
_exptl_crystal_size_mid 0.25
_exptl_crystal_size_min 0.18
_refine_diff_density_max 0.566
_refine_diff_density_min -0.660
_refine_diff_density_rms 0.061
_refine_ls_extinction_method none
_refine_ls_goodness_of_fit_ref 1.079
_refine_ls_hydrogen_treatment constr
_refine_ls_matrix_type full
_refine_ls_number_parameters 135
_refine_ls_number_reflns 2194
_refine_ls_number_restraints 0
_refine_ls_restrained_S_all 1.079
_refine_ls_R_factor_all 0.0468
_refine_ls_R_factor_gt 0.0357
_refine_ls_shift/su_max 0.000
_refine_ls_shift/su_mean 0.000
_refine_ls_structure_factor_coef Fsqd
_refine_ls_weighting_details 'w=1/[\s^2^(Fo^2^)+(0.0353P)^2^+0.2595P] where P=(Fo^2^+2Fc^2^)/3'
_refine_ls_weighting_scheme calc
_refine_ls_wR_factor_gt 0.0794
_refine_ls_wR_factor_ref 0.0851
_reflns_Friedel_coverage 0.000
_reflns_number_gt 1820
_reflns_number_total 2194
_reflns_threshold_expression 'I > 2\s(I)'
_cod_data_source_file c7ce01989k2.cif
_cod_data_source_block 2a
_cod_depositor_comments 'Adding full bibliography for 7229768--7229780.cif.'
_cod_database_code 7229778
_shelx_shelxl_version_number 2014/7
_shelx_space_group_comment
;
The symmetry employed for this shelxl refinement is uniquely defined
by the following loop, which should always be used as a source of
symmetry information in preference to the above space-group names.
They are only intended as comments.
;
_olex2_refinement_description
;
1. Fixed Uiso
 At 1.2 times of:
  All C(H) groups
 At 1.5 times of:
  All C(H,H,H) groups
2.a Aromatic/amide H refined with riding coordinates:
 C1(H1), C5(H5), C4(H4), C3(H3), C8(H8)
2.b Idealised Me refined as rotating group:
 C6(H6A,H6B,H6C), C10(H10A,H10B,H10C)
;
_olex2_date_sample_data_collection 2017-03-16
_olex2_submission_special_instructions 'No special instructions were received'

loop_
_space_group_symop_operation_xyz
'x, y, z'
'-x, -y, -z'

loop_
_atom_site_label
_atom_site_type_symbol
_atom_site_fract_x
_atom_site_fract_y
_atom_site_fract_z
_atom_site_U_iso_or_equiv
_atom_site_adp_type
_atom_site_occupancy
_atom_site_site_symmetry_order
_atom_site_calc_flag
_atom_site_refinement_flags_posn
_atom_site_refinement_flags_adp
_atom_site_refinement_flags_occupancy
Br1 Br 0.50726(7) 0.21192(5) 0.96900(4) 0.07612(18) Uani 1 1 d . . .
Co1 Co 0.5000 0.5000 0.5000 0.04024(17) Uani 1 2 d S T P
O1 O 0.6665(3) 0.3292(3) 0.5150(2) 0.0485(5) Uani 1 1 d . . .
O2 O 0.2605(3) 0.3445(3) 0.3544(2) 0.0511(5) Uani 1 1 d . . .
N1 N 0.3477(4) 0.4368(3) 0.6629(2) 0.0456(6) Uani 1 1 d . . .
C2 C 0.3623(6) 0.3220(4) 0.8527(3) 0.0506(8) Uani 1 1 d . . .
C1 C 0.4422(5) 0.3579(4) 0.7475(3) 0.0484(7) Uani 1 1 d . . .
H1 H 0.5670 0.3262 0.7342 0.058 Uiso 1 1 calc R . .
C5 C 0.1691(5) 0.4794(4) 0.6837(3) 0.0512(8) Uani 1 1 d . . .
H5 H 0.1018 0.5344 0.6255 0.061 Uiso 1 1 calc R . .
C4 C 0.0788(6) 0.4466(5) 0.7861(4) 0.0629(9) Uani 1 1 d . . .
H4 H -0.0471 0.4785 0.7965 0.075 Uiso 1 1 calc R . .
C3 C 0.1760(6) 0.3663(4) 0.8732(4) 0.0613(9) Uani 1 1 d . . .
H3 H 0.1182 0.3424 0.9439 0.074 Uiso 1 1 calc R . .
C6 C 0.7946(7) 0.0998(5) 0.4599(4) 0.0721(11) Uani 1 1 d . . .
H6A H 0.9346 0.1609 0.4656 0.108 Uiso 1 1 calc GR . .
H6B H 0.7615 0.0087 0.3875 0.108 Uiso 1 1 calc GR . .
H6C H 0.7931 0.0672 0.5431 0.108 Uiso 1 1 calc GR . .
C7 C 0.6278(5) 0.1985(4) 0.4340(3) 0.0481(8) Uani 1 1 d . . .
C8 C 0.4484(6) 0.1396(4) 0.3276(4) 0.0589(9) Uani 1 1 d . . .
H8 H 0.4428 0.0434 0.2722 0.071 Uiso 1 1 calc R . .
C9 C 0.2751(5) 0.2115(4) 0.2959(3) 0.0507(8) Uani 1 1 d . . .
C10 C 0.0854(7) 0.1211(5) 0.1821(4) 0.0782(12) Uani 1 1 d . . .
H10A H 0.0308 0.0214 0.2006 0.117 Uiso 1 1 calc GR . .
H10B H 0.1308 0.1044 0.0993 0.117 Uiso 1 1 calc GR . .
H10C H -0.0256 0.1803 0.1742 0.117 Uiso 1 1 calc GR . .

loop_
_atom_site_aniso_label
_atom_site_aniso_U_11
_atom_site_aniso_U_22
_atom_site_aniso_U_33
_atom_site_aniso_U_23
_atom_site_aniso_U_13
_atom_site_aniso_U_12
Br1 0.0980(4) 0.0743(3) 0.0638(3) 0.0333(2) 0.0114(2) 0.0301(2)
Co1 0.0377(3) 0.0413(3) 0.0420(3) 0.0086(2) 0.0048(2) 0.0157(2)
O1 0.0489(13) 0.0505(13) 0.0505(12) 0.0131(10) 0.0096(10) 0.0235(10)
O2 0.0457(13) 0.0528(14) 0.0504(12) 0.0068(10) 0.0040(10) 0.0125(10)
N1 0.0405(15) 0.0506(15) 0.0455(13) 0.0134(11) 0.0067(11) 0.0104(12)
C2 0.058(2) 0.0468(19) 0.0430(16) 0.0121(14) 0.0050(14) 0.0080(15)
C1 0.0428(18) 0.0526(19) 0.0507(17) 0.0133(15) 0.0081(14) 0.0149(14)
C5 0.0385(18) 0.062(2) 0.0528(18) 0.0176(15) 0.0041(14) 0.0133(15)
C4 0.046(2) 0.082(3) 0.069(2) 0.023(2) 0.0203(17) 0.0212(19)
C3 0.061(2) 0.070(2) 0.058(2) 0.0186(18) 0.0245(17) 0.0099(18)
C6 0.080(3) 0.066(2) 0.095(3) 0.033(2) 0.040(2) 0.043(2)
C7 0.057(2) 0.0466(19) 0.0560(18) 0.0232(15) 0.0297(16) 0.0217(15)
C8 0.077(3) 0.0410(19) 0.058(2) 0.0028(15) 0.0208(19) 0.0130(17)
C9 0.056(2) 0.055(2) 0.0395(16) 0.0118(14) 0.0142(14) 0.0015(16)
C10 0.081(3) 0.078(3) 0.054(2) -0.0008(19) 0.0041(19) -0.011(2)

loop_
_atom_type_symbol
_atom_type_description
_atom_type_scat_dispersion_real
_atom_type_scat_dispersion_imag
_atom_type_scat_source
C C 0.0033 0.0016 'International Tables Vol C Tables 4.2.6.8 and 6.1.1.4'
H H 0.0000 0.0000 'International Tables Vol C Tables 4.2.6.8 and 6.1.1.4'
Br Br -0.2901 2.4595 'International Tables Vol C Tables 4.2.6.8 and 6.1.1.4'
Co Co 0.3494 0.9721 'International Tables Vol C Tables 4.2.6.8 and 6.1.1.4'
N N 0.0061 0.0033 'International Tables Vol C Tables 4.2.6.8 and 6.1.1.4'
O O 0.0106 0.0060 'International Tables Vol C Tables 4.2.6.8 and 6.1.1.4'

loop_
_geom_angle_atom_site_label_1
_geom_angle_atom_site_label_2
_geom_angle_atom_site_label_3
_geom_angle
_geom_angle_site_symmetry_1
_geom_angle_site_symmetry_3
O1 Co1 O1 180.0 2_666 .
O1 Co1 O2 90.33(9) . 2_666
O1 Co1 O2 89.67(9) . .
O1 Co1 O2 89.67(9) 2_666 2_666
O1 Co1 O2 90.33(9) 2_666 .
O1 Co1 N1 89.78(9) . .
O1 Co1 N1 90.22(9) . 2_666
O1 Co1 N1 89.78(9) 2_666 2_666
O1 Co1 N1 90.22(9) 2_666 .
O2 Co1 O2 180.0 2_666 .
O2 Co1 N1 91.79(9) . .
O2 Co1 N1 88.21(9) 2_666 .
O2 Co1 N1 88.21(9) . 2_666
O2 Co1 N1 91.79(9) 2_666 2_666
N1 Co1 N1 180.0 . 2_666
C7 O1 Co1 126.2(2) . .
C9 O2 Co1 125.0(2) . .
C1 N1 Co1 119.7(2) . .
C5 N1 Co1 122.8(2) . .
C5 N1 C1 117.5(3) . .
C1 C2 Br1 119.8(2) . .
C1 C2 C3 119.7(3) . .
C3 C2 Br1 120.4(2) . .
N1 C1 C2 122.4(3) . .
N1 C1 H1 118.8 . .
C2 C1 H1 118.8 . .
N1 C5 H5 118.3 . .
N1 C5 C4 123.4(3) . .
C4 C5 H5 118.3 . .
C5 C4 H4 120.4 . .
C5 C4 C3 119.2(3) . .
C3 C4 H4 120.4 . .
C2 C3 H3 121.1 . .
C4 C3 C2 117.8(3) . .
C4 C3 H3 121.1 . .
H6A C6 H6B 109.5 . .
H6A C6 H6C 109.5 . .
H6B C6 H6C 109.5 . .
C7 C6 H6A 109.5 . .
C7 C6 H6B 109.5 . .
C7 C6 H6C 109.5 . .
O1 C7 C6 115.2(3) . .
O1 C7 C8 125.6(3) . .
C8 C7 C6 119.2(3) . .
C7 C8 H8 117.0 . .
C7 C8 C9 126.0(3) . .
C9 C8 H8 117.0 . .
O2 C9 C8 125.9(3) . .
O2 C9 C10 116.4(3) . .
C8 C9 C10 117.7(3) . .
C9 C10 H10A 109.5 . .
C9 C10 H10B 109.5 . .
C9 C10 H10C 109.5 . .
H10A C10 H10B 109.5 . .
H10A C10 H10C 109.5 . .
H10B C10 H10C 109.5 . .

loop_
_geom_bond_atom_site_label_1
_geom_bond_atom_site_label_2
_geom_bond_distance
_geom_bond_site_symmetry_2
Br1 C2 1.890(3) .
Co1 O1 2.0143(19) .
Co1 O1 2.0143(19) 2_666
Co1 O2 2.043(2) .
Co1 O2 2.043(2) 2_666
Co1 N1 2.233(2) .
Co1 N1 2.233(2) 2_666
O1 C7 1.256(4) .
O2 C9 1.254(4) .
N1 C1 1.336(4) .
N1 C5 1.326(4) .
C2 C1 1.365(4) .
C2 C3 1.380(5) .
C1 H1 0.9300 .
C5 H5 0.9300 .
C5 C4 1.366(5) .
C4 H4 0.9300 .
C4 C3 1.370(5) .
C3 H3 0.9300 .
C6 H6A 0.9600 .
C6 H6B 0.9600 .
C6 H6C 0.9600 .
C6 C7 1.517(4) .
C7 C8 1.384(5) .
C8 H8 0.9300 .
C8 C9 1.397(5) .
C9 C10 1.514(5) .
C10 H10A 0.9600 .
C10 H10B 0.9600 .
C10 H10C 0.9600 .

loop_
_geom_hbond_atom_site_label_D
_geom_hbond_atom_site_label_H
_geom_hbond_atom_site_label_A
_geom_hbond_distance_DH
_geom_hbond_distance_HA
_geom_hbond_distance_DA
_geom_hbond_angle_DHA
_geom_hbond_site_symmetry_A
C5 H5 O2 0.93 2.78 3.412(4) 126.3 2_566
C4 H4 O2 0.93 2.75 3.386(4) 126.2 2_566

loop_
_geom_torsion_atom_site_label_1
_geom_torsion_atom_site_label_2
_geom_torsion_atom_site_label_3
_geom_torsion_atom_site_label_4
_geom_torsion
Br1 C2 C1 N1 -179.3(2)
Br1 C2 C3 C4 179.6(3)
Co1 O1 C7 C6 172.8(2)
Co1 O1 C7 C8 -8.0(4)
Co1 O2 C9 C8 6.3(4)
Co1 O2 C9 C10 -174.6(2)
Co1 N1 C1 C2 177.0(2)
Co1 N1 C5 C4 -177.4(3)
O1 C7 C8 C9 -3.3(6)
N1 C5 C4 C3 0.3(6)
C1 N1 C5 C4 0.0(5)
C1 C2 C3 C4 -0.5(5)
C5 N1 C1 C2 -0.5(5)
C5 C4 C3 C2 0.0(6)
C3 C2 C1 N1 0.8(5)
C6 C7 C8 C9 175.8(3)
C7 C8 C9 O2 4.2(6)
C7 C8 C9 C10 -175.0(3)
